data_7202308
loop_
_publ_author_name
'Lemmerer, Andreas'
'Bourne, Susan A.'
'Fernandes, Manuel A.'

_publ_section_title
;
 Structural and melting point characterisation of six chiral ammonium
 naphthalene carboxylate salts
;
_journal_issue 11
_journal_name_full CrystEngComm
_journal_page_first 1605
_journal_paper_doi 10.1039/b810068c
_journal_volume 10
_journal_year 2008
_chemical_absolute_configuration rm
_chemical_formula_moiety 'C8 H12 N, C11 H7 O2'
_chemical_formula_sum 'C19 H19 N O2'
_chemical_formula_weight 293.35
_chemical_name_common '((R)-1-phenylethylammonium) 2-naphthalenecarboxylate'
_chemical_name_systematic
;
((R)-1-phenylethylammonium) 2-naphthalenecarboxylate
;
_space_group_IT_number 19
_symmetry_cell_setting orthorhombic
_symmetry_space_group_name_Hall 'P 2ac 2ab'
_symmetry_space_group_name_H-M 'P 21 21 21'
_atom_sites_solution_hydrogens geom
_atom_sites_solution_primary direct
_atom_sites_solution_secondary difmap
_audit_conform_dict_location ftp://ftp.iucr.org/pub/cif_core.dic
_audit_conform_dict_name cif_core.dic
_audit_conform_dict_version 2.3
_audit_creation_date 2008-07-28T18:18:15-00:00
_audit_creation_method 'WinGX routine CIF_UPDATE'
_cell_angle_alpha 90
_cell_angle_beta 90
_cell_angle_gamma 90
_cell_formula_units_Z 4
_cell_length_a 6.3682(13)
_cell_length_b 14.511(3)
_cell_length_c 17.457(4)
_cell_measurement_reflns_used 15605
_cell_measurement_temperature 173(2)
_cell_measurement_theta_max 27.1
_cell_measurement_theta_min 0.41
_cell_volume 1613.2(6)
_computing_cell_refinement 'DENZO-SMN (Otwinowski & Minor, 1997)'
_computing_data_collection 'COLLECT (Nonius, 2000)'
_computing_data_reduction DENZO-SMN
_computing_molecular_graphics
;
Ortep-3 for Windows (Farrugia, 1997) and DIAMOND (Brandenburg, 1999)
;
_computing_publication_material
;
WinGX publication routines (Farrugia, 1999) and PLATON (Spek, 2002)
;
_computing_structure_refinement 'SHELXL-97 (Sheldrick, 1997)'
_computing_structure_solution 'SHELXS-97 (Sheldrick, 1997)'
_diffrn_ambient_temperature 173(2)
_diffrn_measured_fraction_theta_full 0.993
_diffrn_measured_fraction_theta_max 0.993
_diffrn_measurement_device_type 'Nonius KappaCCD area-detector'
_diffrn_measurement_method '2.0\% \w and \p scans'
_diffrn_radiation_monochromator graphite
_diffrn_radiation_type MoK\a
_diffrn_radiation_wavelength 0.71073
_diffrn_reflns_av_R_equivalents 0.0854
_diffrn_reflns_av_unetI/netI 0.0376
_diffrn_reflns_limit_h_max 7
_diffrn_reflns_limit_h_min -7
_diffrn_reflns_limit_k_max 17
_diffrn_reflns_limit_k_min -16
_diffrn_reflns_limit_l_max 20
_diffrn_reflns_limit_l_min -21
_diffrn_reflns_number 14277
_diffrn_reflns_theta_full 25.5
_diffrn_reflns_theta_max 25.5
_diffrn_reflns_theta_min 3.68
_diffrn_standards_number 0
_exptl_absorpt_coefficient_mu 0.078
_exptl_absorpt_correction_T_max 0.992
_exptl_absorpt_correction_T_min 0.961
_exptl_absorpt_correction_type integration
_exptl_absorpt_process_details 'Bruker XPREP (Bruker, 1999)'
_exptl_crystal_colour colourless
_exptl_crystal_density_diffrn 1.208
_exptl_crystal_density_method 'not measured'
_exptl_crystal_description plate
_exptl_crystal_F_000 624
_exptl_crystal_size_max 0.51
_exptl_crystal_size_mid 0.16
_exptl_crystal_size_min 0.14
_refine_diff_density_max 0.252
_refine_diff_density_min -0.194
_refine_diff_density_rms 0.057
_refine_ls_extinction_coef 0.035(8)
_refine_ls_extinction_expression Fc^*^=kFc[1+0.001xFc^2^\l^3^/sin(2\q)]^-1/4^
_refine_ls_extinction_method SHELXL
_refine_ls_goodness_of_fit_ref 1.087
_refine_ls_hydrogen_treatment mixed
_refine_ls_matrix_type full
_refine_ls_number_parameters 210
_refine_ls_number_reflns 1745
_refine_ls_number_restraints 0
_refine_ls_restrained_S_all 1.087
_refine_ls_R_factor_all 0.0607
_refine_ls_R_factor_gt 0.0521
_refine_ls_shift/su_max 0.001
_refine_ls_shift/su_mean 0
_refine_ls_structure_factor_coef Fsqd
_refine_ls_weighting_details 'calc w=1/[\s^2^(Fo^2^)+(0.0973P)^2^+0.0176P] where P=(Fo^2^+2Fc^2^)/3'
_refine_ls_weighting_scheme calc
_refine_ls_wR_factor_gt 0.1277
_refine_ls_wR_factor_ref 0.1334
_reflns_number_gt 1517
_reflns_number_total 1745
_reflns_threshold_expression >2sigma(I)
_cod_data_source_file b810068c.txt
_cod_data_source_block 1
_cod_depositor_comments
;
The following automatic conversions were performed:
'_symmetry_cell_setting' value 'Orthorhombic' changed to 'orthorhombic'
according to '/home/saulius/struct/CIF-dictionaries/cif_core.dic'
dictionary named 'cif_core.dic' version 2.4.1 from 2010-06-29.

Automatic conversion script
Id: cif_fix_enum 1527 2010-12-29 10:47:43Z saulius 
;
_cod_original_sg_symbol_H-M P2(1)2(1)2(1)
_cod_database_code 7202308

loop_
_symmetry_equiv_pos_as_xyz
'x, y, z'
'-x+1/2, -y, z+1/2'
'x+1/2, -y+1/2, -z'
'-x, y+1/2, -z+1/2'

loop_
_atom_site_label
_atom_site_type_symbol
_atom_site_fract_x
_atom_site_fract_y
_atom_site_fract_z
_atom_site_U_iso_or_equiv
_atom_site_adp_type
_atom_site_occupancy
_atom_site_symmetry_multiplicity
_atom_site_calc_flag
_atom_site_refinement_flags
_atom_site_disorder_assembly
_atom_site_disorder_group
C1 C 0.0292(4) 0.55450(16) 0.35805(12) 0.0342(6) Uani 1 1 d . . .
H1 H 0.1682 0.5598 0.3773 0.041 Uiso 1 1 calc R . .
C2 C -0.0749(4) 0.47242(16) 0.36554(12) 0.0307(5) Uani 1 1 d . . .
C3 C -0.2796(4) 0.46395(18) 0.33574(13) 0.0399(6) Uani 1 1 d . . .
H3 H -0.3531 0.4074 0.3411 0.048 Uiso 1 1 calc R . .
C4 C -0.3736(4) 0.5364(2) 0.29909(14) 0.0428(6) Uani 1 1 d . . .
H4 H -0.5102 0.5288 0.2781 0.051 Uiso 1 1 calc R . .
C4A C -0.2704(4) 0.62246(19) 0.29202(13) 0.0395(6) Uani 1 1 d . . .
C5 C -0.3649(6) 0.7006(2) 0.25694(15) 0.0538(8) Uani 1 1 d . . .
H5 H -0.502 0.6957 0.2359 0.065 Uiso 1 1 calc R . .
C6 C -0.2602(6) 0.7827(2) 0.25319(17) 0.0622(9) Uani 1 1 d . . .
H6 H -0.3249 0.8341 0.2292 0.075 Uiso 1 1 calc R . .
C7 C -0.0597(6) 0.7918(2) 0.28415(18) 0.0603(9) Uani 1 1 d . . .
H7 H 0.0103 0.8495 0.2818 0.072 Uiso 1 1 calc R . .
C8 C 0.0368(5) 0.71811(19) 0.31782(16) 0.0504(7) Uani 1 1 d . . .
H8 H 0.1739 0.725 0.3385 0.06 Uiso 1 1 calc R . .
C8A C -0.0653(4) 0.63153(16) 0.32226(13) 0.0358(6) Uani 1 1 d . . .
C9 C 0.0278(4) 0.39402(16) 0.40897(13) 0.0343(6) Uani 1 1 d . . .
O1 O -0.0945(3) 0.33073(12) 0.43257(12) 0.0478(5) Uani 1 1 d . . .
O2 O 0.2188(3) 0.39584(13) 0.41834(11) 0.0463(5) Uani 1 1 d . . .
C10 C 0.6395(4) 0.49089(19) 0.56202(14) 0.0416(6) Uani 1 1 d . . .
C11 C 0.5311(5) 0.54355(18) 0.50858(15) 0.0468(7) Uani 1 1 d . . .
H11 H 0.4027 0.5214 0.488 0.056 Uiso 1 1 calc R . .
C12 C 0.6088(7) 0.62803(19) 0.48514(18) 0.0597(9) Uani 1 1 d . . .
H12 H 0.5345 0.6631 0.448 0.072 Uiso 1 1 calc R . .
C13 C 0.7901(7) 0.6608(3) 0.5149(2) 0.0733(11) Uani 1 1 d . . .
H13 H 0.8433 0.7185 0.4981 0.088 Uiso 1 1 calc R . .
C14 C 0.8967(6) 0.6119(3) 0.5688(2) 0.0766(11) Uani 1 1 d . . .
H14 H 1.0217 0.6364 0.5905 0.092 Uiso 1 1 calc R . .
C15 C 0.8225(5) 0.5249(3) 0.59261(18) 0.0615(9) Uani 1 1 d . . .
H15 H 0.8984 0.4901 0.6295 0.074 Uiso 1 1 calc R . .
C16 C 0.5572(5) 0.39655(19) 0.58507(14) 0.0446(7) Uani 1 1 d . . .
H16 H 0.6628 0.3674 0.6199 0.053 Uiso 1 1 calc R . .
C17 C 0.3500(6) 0.3999(3) 0.62660(19) 0.0695(10) Uani 1 1 d . . .
H17A H 0.2433 0.4271 0.5931 0.104 Uiso 1 1 calc R . .
H17B H 0.3644 0.4375 0.6729 0.104 Uiso 1 1 calc R . .
H17C H 0.3076 0.3373 0.6408 0.104 Uiso 1 1 calc R . .
N1 N 0.5348(4) 0.33657(15) 0.51545(13) 0.0388(5) Uani 1 1 d . . .
H1A H 0.406(6) 0.358(2) 0.4828(19) 0.058 Uiso 1 1 d . . .
H1C H 0.502(5) 0.273(3) 0.5325(17) 0.058 Uiso 1 1 d . . .
H1B H 0.674(6) 0.337(2) 0.493(2) 0.058 Uiso 1 1 d . . .

loop_
_atom_site_aniso_label
_atom_site_aniso_U_11
_atom_site_aniso_U_22
_atom_site_aniso_U_33
_atom_site_aniso_U_23
_atom_site_aniso_U_13
_atom_site_aniso_U_12
C1 0.0358(12) 0.0353(12) 0.0314(10) 0.0032(10) -0.0006(10) 0.0008(11)
C2 0.0349(13) 0.0288(12) 0.0284(10) -0.0010(9) 0.0016(9) 0.0036(10)
C3 0.0442(15) 0.0370(13) 0.0384(12) -0.0030(11) -0.0009(11) -0.0033(12)
C4 0.0362(13) 0.0560(16) 0.0363(12) -0.0025(12) -0.0092(11) 0.0011(14)
C4A 0.0458(14) 0.0463(15) 0.0263(11) 0.0001(11) 0.0017(10) 0.0114(13)
C5 0.0660(19) 0.0615(19) 0.0340(13) 0.0090(12) -0.0011(13) 0.0201(17)
C6 0.088(3) 0.0511(18) 0.0478(17) 0.0172(14) 0.0098(17) 0.026(2)
C7 0.085(2) 0.0367(15) 0.0586(17) 0.0157(13) 0.0171(18) 0.0049(16)
C8 0.0623(18) 0.0405(14) 0.0483(14) 0.0078(12) 0.0055(14) -0.0026(14)
C8A 0.0462(15) 0.0330(12) 0.0281(11) 0.0041(9) 0.0056(10) 0.0027(11)
C9 0.0412(14) 0.0289(12) 0.0327(11) -0.0009(10) 0.0024(10) 0.0028(12)
O1 0.0479(11) 0.0316(9) 0.0640(11) 0.0137(8) 0.0105(10) 0.0024(9)
O2 0.0429(11) 0.0409(10) 0.0551(11) 0.0070(9) -0.0085(9) 0.0036(9)
C10 0.0468(15) 0.0419(14) 0.0360(12) -0.0045(10) 0.0013(11) 0.0048(13)
C11 0.0637(18) 0.0327(13) 0.0439(13) -0.0029(11) -0.0026(13) 0.0069(13)
C12 0.100(3) 0.0318(14) 0.0475(15) -0.0078(12) 0.0088(18) 0.0015(17)
C13 0.113(3) 0.0493(18) 0.0579(19) -0.0154(17) 0.018(2) -0.016(2)
C14 0.067(2) 0.084(3) 0.079(2) -0.036(2) 0.008(2) -0.029(2)
C15 0.0554(19) 0.080(2) 0.0489(15) -0.0155(17) -0.0034(13) 0.0043(17)
C16 0.0510(15) 0.0431(14) 0.0395(13) 0.0083(12) -0.0060(12) 0.0069(13)
C17 0.085(3) 0.066(2) 0.0572(17) 0.0137(16) 0.0260(17) 0.009(2)
N1 0.0382(13) 0.0300(11) 0.0483(12) 0.0081(9) -0.0001(10) 0.0026(10)

loop_
_atom_type_symbol
_atom_type_description
_atom_type_scat_dispersion_real
_atom_type_scat_dispersion_imag
_atom_type_scat_source
C C 0.0033 0 'International Tables Vol C Tables 4.2.6.8 and 6.1.1.4'
H H 0 0 'International Tables Vol C Tables 4.2.6.8 and 6.1.1.4'
N N 0.0061 0 'International Tables Vol C Tables 4.2.6.8 and 6.1.1.4'
O O 0.0106 0 'International Tables Vol C Tables 4.2.6.8 and 6.1.1.4'

loop_
_exptl_crystal_face_index_h
_exptl_crystal_face_index_k
_exptl_crystal_face_index_l
_exptl_crystal_face_perp_dist
-1 0 0 0.26
1 0 0 0.25
0 1 1 0.091
0 -1 -1 0.049
0 1 -1 0.081
0 -1 1 0.084

loop_
_geom_angle_atom_site_label_1
_geom_angle_atom_site_label_2
_geom_angle_atom_site_label_3
_geom_angle
_geom_angle_site_symmetry_1
_geom_angle_site_symmetry_3
_geom_angle_publ_flag
C2 C1 C8A 121.6(2) . . ?
C2 C1 H1 119.2 . . ?
C8A C1 H1 119.2 . . ?
C1 C2 C3 119.2(2) . . ?
C1 C2 C9 119.5(2) . . ?
C3 C2 C9 121.2(2) . . ?
C4 C3 C2 120.7(2) . . ?
C4 C3 H3 119.6 . . ?
C2 C3 H3 119.6 . . ?
C3 C4 C4A 121.0(2) . . ?
C3 C4 H4 119.5 . . ?
C4A C4 H4 119.5 . . ?
C8A C4A C4 118.5(2) . . ?
C8A C4A C5 118.5(3) . . ?
C4 C4A C5 123.0(3) . . ?
C6 C5 C4A 120.6(3) . . ?
C6 C5 H5 119.7 . . ?
C4A C5 H5 119.7 . . ?
C5 C6 C7 120.8(3) . . ?
C5 C6 H6 119.6 . . ?
C7 C6 H6 119.6 . . ?
C8 C7 C6 120.3(3) . . ?
C8 C7 H7 119.8 . . ?
C6 C7 H7 119.8 . . ?
C7 C8 C8A 120.7(3) . . ?
C7 C8 H8 119.6 . . ?
C8A C8 H8 119.6 . . ?
C4A C8A C1 118.9(2) . . ?
C4A C8A C8 119.1(2) . . ?
C1 C8A C8 122.0(2) . . ?
O2 C9 O1 125.3(2) . . ?
O2 C9 C2 118.5(2) . . ?
O1 C9 C2 116.1(2) . . ?
C15 C10 C11 119.0(3) . . ?
C15 C10 C16 120.9(3) . . ?
C11 C10 C16 120.1(3) . . ?
C12 C11 C10 120.5(3) . . ?
C12 C11 H11 119.7 . . ?
C10 C11 H11 119.7 . . ?
C13 C12 C11 120.2(3) . . ?
C13 C12 H12 119.9 . . ?
C11 C12 H12 119.9 . . ?
C12 C13 C14 120.6(3) . . ?
C12 C13 H13 119.7 . . ?
C14 C13 H13 119.7 . . ?
C13 C14 C15 120.2(3) . . ?
C13 C14 H14 119.9 . . ?
C15 C14 H14 119.9 . . ?
C10 C15 C14 119.4(3) . . ?
C10 C15 H15 120.3 . . ?
C14 C15 H15 120.3 . . ?
N1 C16 C17 109.0(3) . . ?
N1 C16 C10 109.9(2) . . ?
C17 C16 C10 113.6(3) . . ?
N1 C16 H16 108.1 . . ?
C17 C16 H16 108.1 . . ?
C10 C16 H16 108.1 . . ?
C16 C17 H17A 109.5 . . ?
C16 C17 H17B 109.5 . . ?
H17A C17 H17B 109.5 . . ?
C16 C17 H17C 109.5 . . ?
H17A C17 H17C 109.5 . . ?
H17B C17 H17C 109.5 . . ?
C16 N1 H1A 110.0(18) . . ?
C16 N1 H1C 108.3(18) . . ?
H1A N1 H1C 106(2) . . ?
C16 N1 H1B 104(2) . . ?
H1A N1 H1B 119(3) . . ?
H1C N1 H1B 109(3) . . ?

loop_
_geom_bond_atom_site_label_1
_geom_bond_atom_site_label_2
_geom_bond_distance
_geom_bond_site_symmetry_2
_geom_bond_publ_flag
C1 C2 1.369(3) . ?
C1 C8A 1.415(3) . ?
C1 H1 0.95 . ?
C2 C3 1.409(4) . ?
C2 C9 1.515(3) . ?
C3 C4 1.369(4) . ?
C3 H3 0.95 . ?
C4 C4A 1.417(4) . ?
C4 H4 0.95 . ?
C4A C8A 1.415(4) . ?
C4A C5 1.422(4) . ?
C5 C6 1.367(5) . ?
C5 H5 0.95 . ?
C6 C7 1.393(5) . ?
C6 H6 0.95 . ?
C7 C8 1.366(4) . ?
C7 H7 0.95 . ?
C8 C8A 1.417(4) . ?
C8 H8 0.95 . ?
C9 O2 1.228(3) . ?
C9 O1 1.272(3) . ?
C10 C15 1.373(4) . ?
C10 C11 1.390(4) . ?
C10 C16 1.520(4) . ?
C11 C12 1.384(4) . ?
C11 H11 0.95 . ?
C12 C13 1.353(6) . ?
C12 H12 0.95 . ?
C13 C14 1.360(6) . ?
C13 H13 0.95 . ?
C14 C15 1.411(6) . ?
C14 H14 0.95 . ?
C15 H15 0.95 . ?
C16 N1 1.502(4) . ?
C16 C17 1.506(4) . ?
C16 H16 1 . ?
C17 H17A 0.98 . ?
C17 H17B 0.98 . ?
C17 H17C 0.98 . ?
N1 H1A 1.04(3) . ?
N1 H1C 0.99(4) . ?
N1 H1B 0.97(4) . ?

loop_
_geom_hbond_atom_site_label_D
_geom_hbond_atom_site_label_H
_geom_hbond_atom_site_label_A
_geom_hbond_distance_DH
_geom_hbond_distance_HA
_geom_hbond_distance_DA
_geom_hbond_angle_DHA
_geom_hbond_site_symmetry_A
N1 H1A O2 1.04(3) 1.73(4) 2.768(3) 172(3) .
N1 H1C O1 0.99(4) 1.74(4) 2.719(3) 171(3) 3_556
N1 H1B O1 0.97(4) 1.82(4) 2.771(3) 168(3) 1_655

loop_
_geom_torsion_atom_site_label_1
_geom_torsion_atom_site_label_2
_geom_torsion_atom_site_label_3
_geom_torsion_atom_site_label_4
_geom_torsion
_geom_torsion_site_symmetry_1
_geom_torsion_site_symmetry_2
_geom_torsion_site_symmetry_3
_geom_torsion_site_symmetry_4
_geom_torsion_publ_flag
C8A C1 C2 C3 1.1(3) . . . . ?
C8A C1 C2 C9 -175.95(19) . . . . ?
C1 C2 C3 C4 0.5(3) . . . . ?
C9 C2 C3 C4 177.6(2) . . . . ?
C2 C3 C4 C4A -1.8(4) . . . . ?
C3 C4 C4A C8A 1.4(4) . . . . ?
C3 C4 C4A C5 -177.6(2) . . . . ?
C8A C4A C5 C6 -0.5(4) . . . . ?
C4 C4A C5 C6 178.5(3) . . . . ?
C4A C5 C6 C7 -0.5(4) . . . . ?
C5 C6 C7 C8 1.0(4) . . . . ?
C6 C7 C8 C8A -0.4(4) . . . . ?
C4 C4A C8A C1 0.3(3) . . . . ?
C5 C4A C8A C1 179.3(2) . . . . ?
C4 C4A C8A C8 -177.9(2) . . . . ?
C5 C4A C8A C8 1.1(3) . . . . ?
C2 C1 C8A C4A -1.5(3) . . . . ?
C2 C1 C8A C8 176.6(2) . . . . ?
C7 C8 C8A C4A -0.7(4) . . . . ?
C7 C8 C8A C1 -178.8(2) . . . . ?
C1 C2 C9 O2 -19.5(3) . . . . ?
C3 C2 C9 O2 163.5(2) . . . . ?
C1 C2 C9 O1 160.8(2) . . . . ?
C3 C2 C9 O1 -16.2(3) . . . . ?
C15 C10 C11 C12 1.5(4) . . . . ?
C16 C10 C11 C12 -177.6(3) . . . . ?
C10 C11 C12 C13 -0.9(4) . . . . ?
C11 C12 C13 C14 -0.8(5) . . . . ?
C12 C13 C14 C15 1.9(5) . . . . ?
C11 C10 C15 C14 -0.4(4) . . . . ?
C16 C10 C15 C14 178.7(3) . . . . ?
C13 C14 C15 C10 -1.3(5) . . . . ?
C15 C10 C16 N1 -122.1(3) . . . . ?
C11 C10 C16 N1 57.0(3) . . . . ?
C15 C10 C16 C17 115.5(3) . . . . ?
C11 C10 C16 C17 -65.4(3) . . . . ?

loop_
_cod_related_entry_id
_cod_related_entry_database
_cod_related_entry_code
1 ChemSpider 30653640
